data_4120929
loop_
_publ_author_name
'Chandrakanta Dash'
'Muhammed Yousufuddin'
'Thomas R. Cundari'
'H. V. Rasika Dias'

_publ_contact_author_address
;
Department of Chemistry and Biochemistry
The University of Texas at Arlington
700 Planetarium Place, Room 130 CPB
Arlington, Texas 76019-0065, USA
;
_publ_contact_author_email dias@uta.edu
_publ_contact_author_fax 817-272-3808
_publ_contact_author_name 'Rasika Dias'
_publ_contact_author_phone 817-272-3813
_publ_section_title
;
 Gold-Mediated Expulsion of Dinitrogen from Organic Azides
;
_journal_name_full 'Journal of the American Chemical Society'
_journal_page_first 15479
_journal_page_last 15488
_journal_paper_doi 10.1021/ja406027x
_journal_volume 135
_journal_year 2013
_chemical_absolute_configuration unk
_chemical_formula_moiety 'C37 H53 Au N3, F6 Sb'
_chemical_formula_sum 'C37 H53 Au F6 N3 Sb'
_chemical_formula_weight 972.54
_space_group_crystal_system tetragonal
_space_group_IT_number 96
_space_group_name_Hall 'P 4nw 2abw'
_space_group_name_H-M_alt 'P 43 21 2'
_symmetry_space_group_name_Hall 'P 4nw 2abw'
_symmetry_space_group_name_H-M 'P 43 21 2'
_atom_sites_solution_hydrogens geom
_audit_creation_date 2013-05-14
_audit_creation_method
;
  Olex2 1.2
  (compiled Apr 23 2013 17:59:47, GUI svn.r4466)
;
_cell_angle_alpha 90
_cell_angle_beta 90
_cell_angle_gamma 90
_cell_formula_units_Z 8
_cell_length_a 12.5133(12)
_cell_length_b 12.5133(12)
_cell_length_c 47.953(5)
_cell_measurement_reflns_used 6987
_cell_measurement_temperature 100(2)
_cell_measurement_theta_max 22.28
_cell_measurement_theta_min 2.30
_cell_volume 7508.6(13)
_computing_cell_refinement 'SAINT v7.68A (Bruker, 2009)'
_computing_data_collection 'Bruker SMART-APEX'
_computing_data_reduction 'SAINT v7.68A (Bruker, 2009)'
_computing_molecular_graphics
;
O. V. Dolomanov, L. J. Bourhis, R. J. Gildea, J. A. K. Howard and H. Puschmann,
OLEX2: a complete structure solution, refinement and analysis program.
J. Appl. Cryst. (2009). 42, 339-341.
;
_computing_publication_material
;
O. V. Dolomanov, L. J. Bourhis, R. J. Gildea, J. A. K. Howard and H. Puschmann,
OLEX2: a complete structure solution, refinement and analysis program.
J. Appl. Cryst. (2009). 42, 339-341.
;
_computing_structure_refinement
;
SHELXL, G.M. Sheldrick, Acta Cryst.
(2008). A64, 112-122
;
_computing_structure_solution 'SHELXS, G.M. Sheldrick, Acta Cryst. (2008). A64, 112-122'
_diffrn_ambient_temperature 100.15
_diffrn_measured_fraction_theta_full 1.000
_diffrn_measured_fraction_theta_max 1.000
_diffrn_measurement_device_type 'Bruker APEX-II CCD'
_diffrn_measurement_method '\f and \w scans'
_diffrn_radiation_monochromator graphite
_diffrn_radiation_type MoK\a
_diffrn_radiation_wavelength 0.71073
_diffrn_reflns_av_R_equivalents 0.0959
_diffrn_reflns_av_unetI/netI 0.0659
_diffrn_reflns_Laue_measured_fraction_full 1.000
_diffrn_reflns_Laue_measured_fraction_max 1.000
_diffrn_reflns_limit_h_max 16
_diffrn_reflns_limit_h_min -16
_diffrn_reflns_limit_k_max 16
_diffrn_reflns_limit_k_min -16
_diffrn_reflns_limit_l_max 63
_diffrn_reflns_limit_l_min -63
_diffrn_reflns_number 75110
_diffrn_reflns_point_group_measured_fraction_full 1.000
_diffrn_reflns_point_group_measured_fraction_max 1.000
_diffrn_reflns_theta_full 25.242
_diffrn_reflns_theta_max 28.304
_diffrn_reflns_theta_min 1.682
_diffrn_standards_number 0
_exptl_absorpt_coefficient_mu 4.682
_exptl_absorpt_correction_T_max 0.7457
_exptl_absorpt_correction_T_min 0.5526
_exptl_absorpt_correction_type multi-scan
_exptl_absorpt_process_details
;
SADABS-2008/1 (Bruker,2008) was used for absorption correction.
wR2(int) was 0.1205 before and 0.0835 after correction.
The Ratio of minimum to maximum transmission is 0.7410.
The \l/2 correction factor is 0.0015.
;
_exptl_crystal_colour colourless
_exptl_crystal_colour_primary colourless
_exptl_crystal_density_diffrn 1.721
_exptl_crystal_description plate
_exptl_crystal_F_000 3840
_exptl_crystal_size_max 0.25
_exptl_crystal_size_mid 0.2
_exptl_crystal_size_min 0.1
_refine_diff_density_max 1.398
_refine_diff_density_min -0.487
_refine_diff_density_rms 0.126
_refine_ls_abs_structure_details
;
 Flack x determined using 2783 quotients [(I+)-(I-)]/[(I+)+(I-)]
 (Parsons and Flack (2004), Acta Cryst. A60, s61).
;
_refine_ls_abs_structure_Flack 0.010(4)
_refine_ls_extinction_method none
_refine_ls_goodness_of_fit_ref 1.025
_refine_ls_hydrogen_treatment constr
_refine_ls_matrix_type full
_refine_ls_number_parameters 532
_refine_ls_number_reflns 9349
_refine_ls_number_restraints 330
_refine_ls_restrained_S_all 1.015
_refine_ls_R_factor_all 0.0586
_refine_ls_R_factor_gt 0.0427
_refine_ls_shift/su_max 0.001
_refine_ls_shift/su_mean 0.000
_refine_ls_structure_factor_coef Fsqd
_refine_ls_weighting_details 'w=1/[\s^2^(Fo^2^)+(0.0346P)^2^] where P=(Fo^2^+2Fc^2^)/3'
_refine_ls_weighting_scheme calc
_refine_ls_wR_factor_gt 0.0824
_refine_ls_wR_factor_ref 0.0879
_reflns_Friedel_coverage 0.726
_reflns_Friedel_fraction_full 1.000
_reflns_Friedel_fraction_max 0.999
_reflns_number_gt 7697
_reflns_number_total 9349
_reflns_threshold_expression 'I > 2\s(I)'
_cod_data_source_file ja406027x_si_002_3.cif
_cod_data_source_block dias887m
_cod_original_cell_volume 7508.6(16)
_cod_database_code 4120929
_olex2_refinement_description
;
1. Fixed Uiso
 At 1.2 times of:
  All C(H) groups, All C(H,H) groups
 At 1.5 times of:
  All C(H,H,H) groups
2. Shared sites
{C30, C30A}
{C31, C31A}
3. Restrained distances
 Au-C1 \\sim AuA-C1
 with sigma of 0.02
 AuA-N3A \\sim Au-N3
 with sigma of 0.02
 C29-C28 \\sim C32-C31
 with sigma of 0.02
 C36A-C28 \\sim C36-C32
 with sigma of 0.02
 C36-C33 \\sim C36A-C33A
 with sigma of 0.02
 C37-C33A \\sim C37-C33
 with sigma of 0.02
 C31A-C30A \\sim C35A-C31A \\sim C37A-C35A \\sim C30A-C29A \\sim C34A-C29A 
\\sim C37A-C34A \\sim C29A-
 C28A \\sim C36A-C28A \\sim C36A-C33A \\sim C37A-C33A
 with sigma of 0.01
 C34-C29 \\sim C37-C34 \\sim C30-C29 \\sim C37-C35 \\sim C35-C31 \\sim C31-C30 
\\sim C37-C33 \\sim C32-C31
 \\sim C36-C32 \\sim C36-C33
 with sigma of 0.01
 N3A-C36A \\sim N3-C36
 with sigma of 0.01
 N3-C28 \\sim N3A-C32A
 with sigma of 0.01
4. Rigid bond restraints
 C32, C36, C33, C31, C35, C37, C30, C28, C29, C34, N3
 with sigma for 1-2 distances of 0.005 and sigma for 1-3 distances of 0.005
 C36A, N3A, C32A, C28A, C29A, C30A, C31A, C35A, C33A, C37A, C34A
 with sigma for 1-2 distances of 0.005 and sigma for 1-3 distances of 0.005
5. Uiso/Uaniso restraints and constraints
N3 \\sim C36 \\sim C32 \\sim C31 \\sim C35 \\sim C33 \\sim C37 \\sim C34 
\\sim C29 \\sim C30 \\sim C28: within 1.7A with sigma of 0.02 and sigma for 
terminal atoms of 0.04
N3A \\sim C32A \\sim C36A \\sim C30A \\sim C31A \\sim C35A \\sim C37A 
\\sim C33A \\sim C29A \\sim C28A \\sim C34A: within 1.7A with sigma of 0.02 
and sigma for terminal atoms of 0.04
Uanis(Au) \\sim Ueq, Uanis(AuA) \\sim Ueq: with sigma of 0.1 and sigma for 
terminal atoms of 0.2
Uanis(C30) = Uanis(C30A)
Uanis(C31) = Uanis(C31A)
6. others
 Sof(AuA)=Sof(N3A)=Sof(C33A)=Sof(H33C)=Sof(H33D)=Sof(C36A)=Sof(C28A)=Sof(H28C)=
 Sof(H28D)=Sof(C32A)=Sof(H32C)=Sof(H32D)=Sof(C37A)=Sof(H37A)=Sof(C34A)=
 Sof(H34C)=Sof(H34D)=Sof(C29A)=Sof(H29A)=Sof(C30A)=Sof(H30C)=Sof(H30D)=
 Sof(C31A)=Sof(H31A)=Sof(C35A)=Sof(H35C)=Sof(H35D)=1-FVAR(1)
 Sof(Au)=Sof(N3)=Sof(C33)=Sof(H33A)=Sof(H33B)=Sof(C36)=Sof(C28)=Sof(H28A)=
 Sof(H28B)=Sof(C29)=Sof(H29)=Sof(C30)=Sof(H30A)=Sof(H30B)=Sof(C31)=Sof(H31)=
 Sof(C32)=Sof(H32A)=Sof(H32B)=Sof(C34)=Sof(H34A)=Sof(H34B)=Sof(C35)=Sof(H35A)=
 Sof(H35B)=Sof(C37)=Sof(H37)=FVAR(1)
7.a Ternary CH refined with riding coordinates:
 C29(H29), C31(H31), C37(H37), C37A(H37A), C29A(H29A), C31A(H31A), C10(H10),
 C13(H13), C22(H22), C25(H25)
7.b Secondary CH2 refined with riding coordinates:
 C33(H33A,H33B), C28(H28A,H28B), C30(H30A,H30B), C32(H32A,H32B), C34(H34A,
 H34B), C35(H35A,H35B), C33A(H33C,H33D), C28A(H28C,H28D), C32A(H32C,H32D),
 C34A(H34C,H34D), C30A(H30C,H30D), C35A(H35C,H35D), C2(H2A,H2B), C3(H3A,H3B)
7.c Aromatic/amide H refined with riding coordinates:
 C6(H6), C7(H7), C8(H8), C18(H18), C19(H19), C20(H20)
7.d Idealised Me refined as rotating group:
 C11(H11A,H11B,H11C), C12(H12A,H12B,H12C), C14(H14A,H14B,H14C), C15(H15A,H15B,
 H15C), C23(H23A,H23B,H23C), C24(H24A,H24B,H24C), C26(H26A,H26B,H26C), C27(H27A,
 H27B,H27C)
;
_shelx_estimated_absorpt_t_max 0.652
_shelx_estimated_absorpt_t_min 0.387
_shelx_space_group_comment
;
The symmetry employed for this shelxl refinement is uniquely defined
by the following loop, which should always be used as a source of
symmetry information in preference to the above space-group names.
They are only intended as comments.
;
_shelxl_version_number 2013-3

loop_
_space_group_symop_operation_xyz
'x, y, z'
'-x, -y, z+1/2'
'-y+1/2, x+1/2, z+3/4'
'y+1/2, -x+1/2, z+1/4'
'-x+1/2, y+1/2, -z+3/4'
'x+1/2, -y+1/2, -z+1/4'
'y, x, -z'
'-y, -x, -z+1/2'

loop_
_atom_site_label
_atom_site_type_symbol
_atom_site_fract_x
_atom_site_fract_y
_atom_site_fract_z
_atom_site_U_iso_or_equiv
_atom_site_adp_type
_atom_site_occupancy
_atom_site_site_symmetry_order
_atom_site_calc_flag
_atom_site_refinement_flags_posn
_atom_site_refinement_flags_adp
_atom_site_refinement_flags_occupancy
_atom_site_disorder_assembly
_atom_site_disorder_group
Au Au 0.59713(13) 0.1238(3) 0.01148(5) 0.0254(5) Uani 0.576(15) 1 d D U P A 1
N3 N 0.5099(9) 0.1070(10) -0.0251(2) 0.030(3) Uani 0.576(15) 1 d D U P A 1
C33 C 0.4627(12) 0.0104(14) -0.0688(3) 0.042(4) Uani 0.576(15) 1 d D U P A 1
H33A H 0.3889 0.0373 -0.0664 0.050 Uiso 0.576(15) 1 calc R U P A 1
H33B H 0.4586 -0.0670 -0.0729 0.050 Uiso 0.576(15) 1 calc R U P A 1
C36 C 0.5254(10) 0.0274(10) -0.0417(3) 0.032(3) Uani 0.576(15) 1 d D U P A 1
C28 C 0.471(3) 0.2070(12) -0.0377(5) 0.035(4) Uani 0.576(15) 1 d D U P A 1
H28A H 0.4741 0.2661 -0.0240 0.042 Uiso 0.576(15) 1 calc R U P A 1
H28B H 0.3962 0.1987 -0.0441 0.042 Uiso 0.576(15) 1 calc R U P A 1
C29 C 0.5464(11) 0.2301(19) -0.0629(5) 0.043(4) Uani 0.576(15) 1 d D U P A 1
H29 H 0.5512 0.3096 -0.0647 0.051 Uiso 0.576(15) 1 calc R U P A 1
C30 C 0.6619(6) 0.1886(6) -0.05868(17) 0.0429(17) Uani 0.576(15) 1 d D U P A 1
H30A H 0.7106 0.2314 -0.0705 0.051 Uiso 0.576(15) 1 calc R U P A 1
H30B H 0.6827 0.2007 -0.0390 0.051 Uiso 0.576(15) 1 calc R U P A 1
C31 C 0.6782(6) 0.0692(6) -0.06563(14) 0.0346(16) Uani 0.576(15) 1 d D U P A 1
H31 H 0.7574 0.0593 -0.0670 0.042 Uiso 0.576(15) 1 calc R U P A 1
C32 C 0.6414(13) -0.0093(19) -0.0429(5) 0.032(4) Uani 0.576(15) 1 d D U P A 1
H32A H 0.6482 -0.0848 -0.0488 0.039 Uiso 0.576(15) 1 calc R U P A 1
H32B H 0.6792 0.0019 -0.0250 0.039 Uiso 0.576(15) 1 calc R U P A 1
C34 C 0.497(2) 0.1886(16) -0.0902(5) 0.049(4) Uani 0.576(15) 1 d D U P A 1
H34A H 0.4197 0.2037 -0.0903 0.059 Uiso 0.576(15) 1 calc R U P A 1
H34B H 0.5300 0.2267 -0.1061 0.059 Uiso 0.576(15) 1 calc R U P A 1
C35 C 0.6345(16) 0.041(3) -0.0946(4) 0.038(4) Uani 0.576(15) 1 d D U P A 1
H35A H 0.6709 0.0835 -0.1092 0.046 Uiso 0.576(15) 1 calc R U P A 1
H35B H 0.6450 -0.0358 -0.0986 0.046 Uiso 0.576(15) 1 calc R U P A 1
C37 C 0.5154(15) 0.0682(15) -0.0935(4) 0.041(4) Uani 0.576(15) 1 d D U P A 1
H37 H 0.4809 0.0439 -0.1112 0.049 Uiso 0.576(15) 1 calc R U P A 1
AuA Au 0.6023(3) 0.1127(5) 0.01128(8) 0.0535(12) Uani 0.424(15) 1 d D U P A 2
N3A N 0.5565(12) 0.0530(13) -0.0271(3) 0.032(4) Uani 0.424(15) 1 d D U P A 2
C33A C 0.4391(16) 0.051(2) -0.0701(3) 0.046(5) Uani 0.424(15) 1 d D U P A 2
H33C H 0.3632 0.0717 -0.0724 0.056 Uiso 0.424(15) 1 calc R U P A 2
H33D H 0.4443 -0.0278 -0.0709 0.056 Uiso 0.424(15) 1 calc R U P A 2
C36A C 0.4827(15) 0.0930(13) -0.0424(4) 0.041(4) Uani 0.424(15) 1 d D U P A 2
C28A C 0.466(4) 0.2140(15) -0.0419(9) 0.050(6) Uani 0.424(15) 1 d D U P A 2
H28C H 0.4756 0.2435 -0.0229 0.060 Uiso 0.424(15) 1 calc R U P A 2
H28D H 0.3950 0.2343 -0.0491 0.060 Uiso 0.424(15) 1 calc R U P A 2
C32A C 0.626(2) -0.013(3) -0.0447(7) 0.031(5) Uani 0.424(15) 1 d D U P A 2
H32C H 0.5834 -0.0676 -0.0548 0.038 Uiso 0.424(15) 1 calc R U P A 2
H32D H 0.6808 -0.0496 -0.0334 0.038 Uiso 0.424(15) 1 calc R U P A 2
C37A C 0.507(2) 0.102(2) -0.0932(6) 0.041(5) Uani 0.424(15) 1 d D U P A 2
H37A H 0.4731 0.0849 -0.1115 0.050 Uiso 0.424(15) 1 calc R U P A 2
C34A C 0.518(3) 0.223(2) -0.0910(8) 0.057(6) Uani 0.424(15) 1 d D U P A 2
H34C H 0.5709 0.2495 -0.1048 0.068 Uiso 0.424(15) 1 calc R U P A 2
H34D H 0.4488 0.2579 -0.0948 0.068 Uiso 0.424(15) 1 calc R U P A 2
C29A C 0.5560(18) 0.250(3) -0.0615(8) 0.050(5) Uani 0.424(15) 1 d D U P A 2
H29A H 0.5686 0.3284 -0.0596 0.060 Uiso 0.424(15) 1 calc R U P A 2
C30A C 0.6619(6) 0.1886(6) -0.05868(17) 0.0429(17) Uani 0.424(15) 1 d D U P A 2
H30C H 0.6847 0.1975 -0.0390 0.051 Uiso 0.424(15) 1 calc R U P A 2
H30D H 0.7145 0.2281 -0.0701 0.051 Uiso 0.424(15) 1 calc R U P A 2
C31A C 0.6782(6) 0.0692(6) -0.06563(14) 0.0346(16) Uani 0.424(15) 1 d D U P A 2
H31A H 0.7560 0.0533 -0.0680 0.042 Uiso 0.424(15) 1 calc R U P A 2
C35A C 0.619(2) 0.052(4) -0.0932(5) 0.038(5) Uani 0.424(15) 1 d D U P A 2
H35C H 0.6613 0.0827 -0.1086 0.046 Uiso 0.424(15) 1 calc R U P A 2
H35D H 0.6123 -0.0262 -0.0966 0.046 Uiso 0.424(15) 1 calc R U P A 2
Sb Sb 0.55682(5) 0.46840(5) 0.13844(2) 0.04303(19) Uani 1 1 d . . . . .
F1 F 0.5229(5) 0.6089(5) 0.13025(16) 0.086(2) Uani 1 1 d . . . . .
F2 F 0.6355(5) 0.5128(5) 0.16883(12) 0.077(2) Uani 1 1 d . . . . .
F3 F 0.5908(5) 0.3256(4) 0.14649(11) 0.0653(16) Uani 1 1 d . . . . .
F4 F 0.4775(6) 0.4232(5) 0.10770(15) 0.092(2) Uani 1 1 d . . . . .
F5 F 0.6791(4) 0.4792(5) 0.11585(10) 0.0596(16) Uani 1 1 d . . . . .
F6 F 0.4373(4) 0.4539(5) 0.16115(16) 0.081(2) Uani 1 1 d . . . . .
N1 N 0.6553(5) 0.1035(5) 0.07128(11) 0.0233(13) Uani 1 1 d . . . . .
N2 N 0.7278(5) 0.2419(5) 0.05172(11) 0.0237(13) Uani 1 1 d . . . . .
C1 C 0.6658(5) 0.1580(6) 0.04746(13) 0.0215(15) Uani 1 1 d D . . . .
C2 C 0.7731(6) 0.2441(6) 0.08057(13) 0.0244(15) Uani 1 1 d . . . . .
H2A H 0.7643 0.3151 0.0893 0.029 Uiso 1 1 calc R U . . .
H2B H 0.8497 0.2243 0.0807 0.029 Uiso 1 1 calc R U . . .
C3 C 0.7054(6) 0.1603(6) 0.09492(14) 0.0248(16) Uani 1 1 d . . . . .
H3A H 0.7500 0.1114 0.1062 0.030 Uiso 1 1 calc R U . . .
H3B H 0.6509 0.1937 0.1071 0.030 Uiso 1 1 calc R U . . .
C4 C 0.7635(6) 0.3154(6) 0.03090(15) 0.0304(18) Uani 1 1 d . . . . .
C5 C 0.8496(7) 0.2851(7) 0.01341(16) 0.037(2) Uani 1 1 d . . . . .
C6 C 0.8822(7) 0.3603(8) -0.00693(16) 0.044(2) Uani 1 1 d . . . . .
H6 H 0.9392 0.3432 -0.0192 0.053 Uiso 1 1 calc R U . . .
C7 C 0.8326(9) 0.4576(9) -0.0091(2) 0.062(3) Uani 1 1 d . . . . .
H7 H 0.8550 0.5068 -0.0230 0.074 Uiso 1 1 calc R U . . .
C8 C 0.7513(9) 0.4848(8) 0.00856(18) 0.054(3) Uani 1 1 d . . . . .
H8 H 0.7198 0.5535 0.0069 0.065 Uiso 1 1 calc R U . . .
C9 C 0.7133(7) 0.4151(6) 0.02883(15) 0.0353(19) Uani 1 1 d . . . . .
C10 C 0.9062(6) 0.1788(7) 0.01601(16) 0.0361(18) Uani 1 1 d . . . . .
H10 H 0.8703 0.1377 0.0313 0.043 Uiso 1 1 calc R U . . .
C11 C 1.0228(7) 0.1931(8) 0.02415(19) 0.052(3) Uani 1 1 d . . . . .
H11A H 1.0619 0.2260 0.0087 0.078 Uiso 1 1 calc R U . . .
H11B H 1.0542 0.1232 0.0284 0.078 Uiso 1 1 calc R U . . .
H11C H 1.0275 0.2393 0.0406 0.078 Uiso 1 1 calc R U . . .
C12 C 0.8946(7) 0.1140(7) -0.01100(18) 0.051(2) Uani 1 1 d . . . . .
H12A H 0.8191 0.0964 -0.0140 0.077 Uiso 1 1 calc R U . . .
H12B H 0.9361 0.0478 -0.0095 0.077 Uiso 1 1 calc R U . . .
H12C H 0.9211 0.1562 -0.0268 0.077 Uiso 1 1 calc R U . . .
C13 C 0.6209(7) 0.4410(6) 0.04766(17) 0.038(2) Uani 1 1 d . . . . .
H13 H 0.6331 0.4030 0.0657 0.045 Uiso 1 1 calc R U . . .
C14 C 0.6112(10) 0.5610(7) 0.0541(2) 0.070(3) Uani 1 1 d . . . . .
H14A H 0.6820 0.5901 0.0584 0.105 Uiso 1 1 calc R U . . .
H14B H 0.5637 0.5712 0.0702 0.105 Uiso 1 1 calc R U . . .
H14C H 0.5816 0.5982 0.0379 0.105 Uiso 1 1 calc R U . . .
C15 C 0.5152(8) 0.4001(8) 0.0356(2) 0.056(3) Uani 1 1 d . . . . .
H15A H 0.4952 0.4436 0.0195 0.084 Uiso 1 1 calc R U . . .
H15B H 0.4592 0.4053 0.0499 0.084 Uiso 1 1 calc R U . . .
H15C H 0.5234 0.3254 0.0299 0.084 Uiso 1 1 calc R U . . .
C16 C 0.5824(6) 0.0146(6) 0.07544(14) 0.0236(16) Uani 1 1 d . . . . .
C17 C 0.6262(5) -0.0888(6) 0.07700(13) 0.0236(14) Uani 1 1 d . . . . .
C18 C 0.5561(6) -0.1711(6) 0.08284(14) 0.0282(16) Uani 1 1 d . . . . .
H18 H 0.5826 -0.2421 0.0841 0.034 Uiso 1 1 calc R U . . .
C19 C 0.4478(7) -0.1524(6) 0.08687(15) 0.0320(18) Uani 1 1 d . . . . .
H19 H 0.4014 -0.2103 0.0910 0.038 Uiso 1 1 calc R U . . .
C20 C 0.4076(6) -0.0511(6) 0.08489(14) 0.0318(17) Uani 1 1 d . . . . .
H20 H 0.3330 -0.0397 0.0872 0.038 Uiso 1 1 calc R U . . .
C21 C 0.4748(6) 0.0363(6) 0.07949(13) 0.0264(16) Uani 1 1 d . . . . .
C22 C 0.7447(6) -0.1103(7) 0.07157(18) 0.039(2) Uani 1 1 d . . . . .
H22 H 0.7841 -0.0425 0.0756 0.047 Uiso 1 1 calc R U . . .
C23 C 0.7617(7) -0.1360(8) 0.0405(2) 0.050(3) Uani 1 1 d . . . . .
H23A H 0.7207 -0.1999 0.0356 0.075 Uiso 1 1 calc R U . . .
H23B H 0.8378 -0.1488 0.0371 0.075 Uiso 1 1 calc R U . . .
H23C H 0.7375 -0.0755 0.0292 0.075 Uiso 1 1 calc R U . . .
C24 C 0.7907(7) -0.1950(7) 0.0901(2) 0.047(2) Uani 1 1 d . . . . .
H24A H 0.7754 -0.1774 0.1096 0.071 Uiso 1 1 calc R U . . .
H24B H 0.8682 -0.1987 0.0874 0.071 Uiso 1 1 calc R U . . .
H24C H 0.7586 -0.2642 0.0855 0.071 Uiso 1 1 calc R U . . .
C25 C 0.4289(6) 0.1477(6) 0.07832(15) 0.0289(17) Uani 1 1 d . . . . .
H25 H 0.4886 0.1983 0.0740 0.035 Uiso 1 1 calc R U . . .
C26 C 0.3437(7) 0.1585(7) 0.05493(17) 0.044(2) Uani 1 1 d . . . . .
H26A H 0.3742 0.1345 0.0372 0.066 Uiso 1 1 calc R U . . .
H26B H 0.3217 0.2334 0.0533 0.066 Uiso 1 1 calc R U . . .
H26C H 0.2815 0.1143 0.0595 0.066 Uiso 1 1 calc R U . . .
C27 C 0.3801(6) 0.1807(6) 0.10623(16) 0.0376(19) Uani 1 1 d . . . . .
H27A H 0.3187 0.1347 0.1104 0.056 Uiso 1 1 calc R U . . .
H27B H 0.3564 0.2552 0.1052 0.056 Uiso 1 1 calc R U . . .
H27C H 0.4337 0.1733 0.1210 0.056 Uiso 1 1 calc R U . . .

loop_
_atom_site_aniso_label
_atom_site_aniso_U_11
_atom_site_aniso_U_22
_atom_site_aniso_U_33
_atom_site_aniso_U_23
_atom_site_aniso_U_13
_atom_site_aniso_U_12
Au 0.0226(8) 0.0410(7) 0.0128(7) -0.0011(5) 0.0010(5) -0.0101(5)
N3 0.026(6) 0.039(6) 0.024(6) 0.002(4) 0.002(5) 0.001(5)
C33 0.022(7) 0.059(10) 0.043(7) -0.012(6) -0.005(5) 0.003(7)
C36 0.028(6) 0.035(6) 0.032(6) 0.008(5) -0.003(5) 0.003(6)
C28 0.041(7) 0.049(8) 0.016(7) -0.001(6) -0.013(6) 0.019(8)
C29 0.065(7) 0.035(9) 0.028(8) 0.003(6) 0.002(6) 0.017(7)
C30 0.050(4) 0.041(4) 0.038(4) 0.000(3) 0.004(3) -0.004(4)
C31 0.029(4) 0.045(4) 0.030(4) -0.001(3) 0.001(3) 0.004(3)
C32 0.034(8) 0.035(6) 0.028(7) 0.003(6) -0.007(6) 0.011(7)
C34 0.061(10) 0.067(10) 0.019(6) 0.006(8) 0.000(6) 0.030(8)
C35 0.030(7) 0.059(11) 0.025(6) -0.003(6) -0.002(6) 0.013(7)
C37 0.035(7) 0.067(10) 0.021(6) -0.014(7) -0.003(5) 0.018(8)
AuA 0.088(3) 0.0515(15) 0.0211(12) 0.0002(9) -0.0086(12) -0.0260(13)
N3A 0.036(9) 0.040(9) 0.020(7) -0.015(6) -0.004(5) -0.005(7)
C33A 0.038(11) 0.070(13) 0.031(9) -0.004(8) -0.007(6) 0.009(10)
C36A 0.035(9) 0.062(10) 0.025(7) 0.004(8) 0.000(7) -0.003(7)
C28A 0.045(10) 0.067(11) 0.037(12) -0.004(9) -0.012(11) 0.015(11)
C32A 0.033(10) 0.040(7) 0.022(9) -0.007(7) 0.001(8) -0.009(8)
C37A 0.050(9) 0.053(12) 0.021(7) 0.005(8) -0.009(7) 0.019(9)
C34A 0.080(14) 0.052(11) 0.039(10) 0.010(11) -0.004(9) 0.030(10)
C29A 0.071(9) 0.037(9) 0.042(11) 0.004(9) 0.001(9) 0.015(7)
C30A 0.050(4) 0.041(4) 0.038(4) 0.000(3) 0.004(3) -0.004(4)
C31A 0.029(4) 0.045(4) 0.030(4) -0.001(3) 0.001(3) 0.004(3)
C35A 0.046(11) 0.046(11) 0.023(8) -0.001(7) 0.000(7) 0.013(10)
Sb 0.0250(3) 0.0363(3) 0.0678(5) -0.0177(3) -0.0030(3) 0.0019(2)
F1 0.070(4) 0.045(3) 0.145(6) 0.001(4) 0.048(4) 0.007(3)
F2 0.063(4) 0.117(6) 0.053(4) -0.036(4) 0.011(3) -0.037(4)
F3 0.076(4) 0.054(3) 0.066(4) -0.008(3) -0.006(3) 0.024(3)
F4 0.092(5) 0.080(5) 0.105(5) 0.019(4) -0.063(4) -0.032(4)
F5 0.047(3) 0.086(4) 0.046(3) -0.019(3) 0.006(3) 0.020(3)
F6 0.037(3) 0.056(4) 0.150(6) 0.004(4) 0.032(4) 0.005(3)
N1 0.026(3) 0.023(3) 0.020(3) -0.002(3) -0.001(2) -0.006(3)
N2 0.032(4) 0.023(3) 0.016(3) -0.001(2) -0.002(3) 0.000(3)
C1 0.023(4) 0.025(4) 0.016(3) -0.003(3) 0.005(3) 0.005(3)
C2 0.029(4) 0.024(4) 0.020(3) -0.002(3) -0.001(3) -0.002(3)
C3 0.030(4) 0.024(4) 0.021(4) 0.000(3) 0.000(3) -0.001(3)
C4 0.038(5) 0.031(4) 0.022(4) 0.003(3) -0.009(3) -0.008(4)
C5 0.046(5) 0.043(5) 0.023(4) 0.003(4) -0.001(4) -0.013(4)
C6 0.045(5) 0.059(6) 0.029(4) 0.005(4) 0.007(4) -0.013(5)
C7 0.089(8) 0.058(7) 0.038(5) 0.018(5) -0.004(6) -0.030(6)
C8 0.081(7) 0.043(5) 0.037(5) 0.013(5) -0.020(5) -0.009(5)
C9 0.051(5) 0.029(4) 0.025(4) 0.001(3) -0.007(4) -0.006(4)
C10 0.032(4) 0.049(5) 0.028(4) -0.006(4) 0.003(4) -0.008(4)
C11 0.049(6) 0.058(6) 0.048(6) -0.023(5) -0.003(5) -0.006(5)
C12 0.041(5) 0.067(6) 0.046(5) -0.019(5) -0.001(4) -0.006(5)
C13 0.049(5) 0.025(4) 0.040(5) 0.004(4) -0.009(4) 0.006(4)
C14 0.097(9) 0.025(5) 0.088(8) 0.001(5) 0.001(7) 0.015(6)
C15 0.055(6) 0.060(6) 0.053(6) 0.007(5) -0.016(5) 0.015(5)
C16 0.029(4) 0.026(4) 0.016(3) 0.000(3) -0.001(3) -0.005(3)
C17 0.019(3) 0.029(4) 0.023(3) -0.001(3) -0.003(3) 0.000(3)
C18 0.032(4) 0.027(4) 0.026(4) 0.000(3) -0.006(3) 0.002(3)
C19 0.033(4) 0.038(5) 0.025(4) -0.003(3) -0.001(3) -0.011(4)
C20 0.030(4) 0.038(4) 0.027(4) 0.001(3) 0.000(3) -0.006(4)
C21 0.033(4) 0.030(4) 0.016(3) -0.001(3) -0.002(3) 0.003(3)
C22 0.029(4) 0.027(4) 0.060(6) -0.004(4) -0.001(4) -0.001(4)
C23 0.040(5) 0.047(6) 0.063(7) 0.002(5) 0.018(5) 0.010(4)
C24 0.042(5) 0.034(5) 0.066(6) -0.008(5) -0.021(5) 0.011(4)
C25 0.024(4) 0.035(4) 0.028(4) -0.005(3) 0.002(3) -0.002(3)
C26 0.040(5) 0.045(5) 0.047(5) -0.006(4) -0.014(4) 0.020(4)
C27 0.030(4) 0.040(5) 0.043(5) -0.015(4) 0.002(4) 0.008(4)

loop_
_atom_type_symbol
_atom_type_description
_atom_type_scat_dispersion_real
_atom_type_scat_dispersion_imag
_atom_type_scat_source
C C 0.0033 0.0016 'International Tables Vol C Tables 4.2.6.8 and 6.1.1.4'
H H 0.0000 0.0000 'International Tables Vol C Tables 4.2.6.8 and 6.1.1.4'
N N 0.0061 0.0033 'International Tables Vol C Tables 4.2.6.8 and 6.1.1.4'
F F 0.0171 0.0103 'International Tables Vol C Tables 4.2.6.8 and 6.1.1.4'
Sb Sb -0.5866 1.5461 'International Tables Vol C Tables 4.2.6.8 and 6.1.1.4'
Au Au -2.0133 8.8022 'International Tables Vol C Tables 4.2.6.8 and 6.1.1.4'

loop_
_geom_angle_atom_site_label_1
_geom_angle_atom_site_label_2
_geom_angle_atom_site_label_3
_geom_angle
C1 Au N3 171.4(4)
C36 N3 Au 121.3(10)
C36 N3 C28 117.0(13)
C28 N3 Au 115.7(14)
H33A C33 H33B 108.0
C36 C33 H33A 109.3
C36 C33 H33B 109.3
C36 C33 C37 111.6(13)
C37 C33 H33A 109.3
C37 C33 H33B 109.3
N3 C36 C33 123.6(13)
N3 C36 C32 113.6(17)
C32 C36 C33 114.4(16)
N3 C28 H28A 110.5
N3 C28 H28B 110.5
N3 C28 C29 106(2)
H28A C28 H28B 108.7
C29 C28 H28A 110.5
C29 C28 H28B 110.5
C28 C29 H29 106.7
C30 C29 C28 114(2)
C30 C29 H29 106.7
C34 C29 C28 110.8(18)
C34 C29 H29 106.7
C34 C29 C30 111.7(15)
C29 C30 H30A 108.6
C29 C30 H30B 108.6
H30A C30 H30B 107.5
C31 C30 C29 114.8(10)
C31 C30 H30A 108.6
C31 C30 H30B 108.6
C30 C31 H31 105.4
C32 C31 C30 115.1(12)
C32 C31 H31 105.4
C35 C31 C30 111.7(15)
C35 C31 H31 105.4
C35 C31 C32 113(2)
C36 C32 C31 96.8(10)
C36 C32 H32A 112.4
C36 C32 H32B 112.4
C31 C32 H32A 112.4
C31 C32 H32B 112.4
H32A C32 H32B 109.9
C29 C34 H34A 109.4
C29 C34 H34B 109.4
H34A C34 H34B 108.0
C37 C34 C29 111.3(15)
C37 C34 H34A 109.4
C37 C34 H34B 109.4
C31 C35 H35A 110.6
C31 C35 H35B 110.6
H35A C35 H35B 108.8
C37 C35 C31 105.5(14)
C37 C35 H35A 110.6
C37 C35 H35B 110.6
C33 C37 H37 109.0
C34 C37 C33 108.6(13)
C34 C37 H37 109.0
C35 C37 C33 109.8(17)
C35 C37 C34 111.5(18)
C35 C37 H37 109.0
C1 AuA N3A 171.7(5)
C36A N3A AuA 124.7(14)
C36A N3A C32A 108.4(19)
C32A N3A AuA 123.5(18)
H33C C33A H33D 108.6
C36A C33A H33C 110.4
C36A C33A H33D 110.4
C36A C33A C37A 106.7(19)
C37A C33A H33C 110.4
C37A C33A H33D 110.4
N3A C36A C33A 128.4(17)
N3A C36A C28A 118(3)
C28A C36A C33A 108(2)
C36A C28A H28C 111.7
C36A C28A H28D 111.7
C36A C28A C29A 100(3)
H28C C28A H28D 109.5
C29A C28A H28C 111.7
C29A C28A H28D 111.7
N3A C32A H32C 110.9
N3A C32A H32D 110.9
H32C C32A H32D 109.0
C33A C37A H37A 107.9
C34A C37A C33A 114(2)
C34A C37A H37A 107.9
C35A C37A C33A 110(2)
C35A C37A H37A 107.9
C35A C37A C34A 109(3)
C37A C34A H34C 110.1
C37A C34A H34D 110.1
H34C C34A H34D 108.4
C29A C34A C37A 108(2)
C29A C34A H34C 110.1
C29A C34A H34D 110.1
C28A C29A H29A 110.3
C34A C29A C28A 106(3)
C34A C29A H29A 110.3
C37A C35A H35C 109.1
C37A C35A H35D 109.1
H35C C35A H35D 107.8
F1 Sb F3 179.6(3)
F1 Sb F4 89.9(3)
F1 Sb F5 89.8(3)
F1 Sb F6 91.8(3)
F2 Sb F1 90.2(3)
F2 Sb F3 90.2(3)
F2 Sb F4 179.9(4)
F2 Sb F5 90.0(2)
F2 Sb F6 89.8(3)
F3 Sb F5 90.1(3)
F4 Sb F3 89.7(3)
F4 Sb F5 90.0(3)
F6 Sb F3 88.2(3)
F6 Sb F4 90.3(3)
F6 Sb F5 178.4(3)
C1 N1 C3 111.6(5)
C1 N1 C16 124.7(6)
C16 N1 C3 122.0(5)
C1 N2 C2 112.4(5)
C1 N2 C4 125.9(6)
C4 N2 C2 121.0(6)
N1 C1 Au 126.4(5)
N1 C1 AuA 124.1(5)
N2 C1 Au 124.3(5)
N2 C1 AuA 126.6(5)
N2 C1 N1 109.3(6)
N2 C2 H2A 111.5
N2 C2 H2B 111.5
N2 C2 C3 101.3(5)
H2A C2 H2B 109.3
C3 C2 H2A 111.5
C3 C2 H2B 111.5
N1 C3 C2 102.8(5)
N1 C3 H3A 111.2
N1 C3 H3B 111.2
C2 C3 H3A 111.2
C2 C3 H3B 111.2
H3A C3 H3B 109.1
C5 C4 N2 118.6(7)
C9 C4 N2 118.9(7)
C9 C4 C5 122.5(7)
C4 C5 C10 122.9(7)
C6 C5 C4 116.7(8)
C6 C5 C10 120.5(8)
C5 C6 H6 119.6
C7 C6 C5 120.8(8)
C7 C6 H6 119.6
C6 C7 H7 119.6
C8 C7 C6 120.8(9)
C8 C7 H7 119.6
C7 C8 H8 118.9
C7 C8 C9 122.1(10)
C9 C8 H8 118.9
C4 C9 C13 119.6(7)
C8 C9 C4 117.1(8)
C8 C9 C13 123.3(8)
C5 C10 H10 107.6
C5 C10 C11 111.5(7)
C5 C10 C12 110.6(7)
C11 C10 H10 107.6
C11 C10 C12 111.7(7)
C12 C10 H10 107.6
C10 C11 H11A 109.5
C10 C11 H11B 109.5
C10 C11 H11C 109.5
H11A C11 H11B 109.5
H11A C11 H11C 109.5
H11B C11 H11C 109.5
C10 C12 H12A 109.5
C10 C12 H12B 109.5
C10 C12 H12C 109.5
H12A C12 H12B 109.5
H12A C12 H12C 109.5
H12B C12 H12C 109.5
C9 C13 H13 107.5
C9 C13 C14 113.1(8)
C9 C13 C15 111.6(7)
C14 C13 H13 107.5
C15 C13 H13 107.5
C15 C13 C14 109.5(8)
C13 C14 H14A 109.5
C13 C14 H14B 109.5
C13 C14 H14C 109.5
H14A C14 H14B 109.5
H14A C14 H14C 109.5
H14B C14 H14C 109.5
C13 C15 H15A 109.5
C13 C15 H15B 109.5
C13 C15 H15C 109.5
H15A C15 H15B 109.5
H15A C15 H15C 109.5
H15B C15 H15C 109.5
C17 C16 N1 117.8(6)
C21 C16 N1 118.7(6)
C21 C16 C17 123.4(7)
C16 C17 C22 122.0(7)
C18 C17 C16 116.7(7)
C18 C17 C22 121.2(7)
C17 C18 H18 119.3
C17 C18 C19 121.4(7)
C19 C18 H18 119.3
C18 C19 H19 119.8
C20 C19 C18 120.5(7)
C20 C19 H19 119.8
C19 C20 H20 119.5
C19 C20 C21 120.9(7)
C21 C20 H20 119.5
C16 C21 C20 117.1(7)
C16 C21 C25 123.0(7)
C20 C21 C25 119.9(7)
C17 C22 H22 107.2
C17 C22 C23 109.6(7)
C23 C22 H22 107.2
C24 C22 C17 113.3(7)
C24 C22 H22 107.2
C24 C22 C23 111.9(7)
C22 C23 H23A 109.5
C22 C23 H23B 109.5
C22 C23 H23C 109.5
H23A C23 H23B 109.5
H23A C23 H23C 109.5
H23B C23 H23C 109.5
C22 C24 H24A 109.5
C22 C24 H24B 109.5
C22 C24 H24C 109.5
H24A C24 H24B 109.5
H24A C24 H24C 109.5
H24B C24 H24C 109.5
C21 C25 H25 108.0
C21 C25 C26 111.6(6)
C21 C25 C27 111.7(6)
C26 C25 H25 108.0
C27 C25 H25 108.0
C27 C25 C26 109.5(6)
C25 C26 H26A 109.5
C25 C26 H26B 109.5
C25 C26 H26C 109.5
H26A C26 H26B 109.5
H26A C26 H26C 109.5
H26B C26 H26C 109.5
C25 C27 H27A 109.5
C25 C27 H27B 109.5
C25 C27 H27C 109.5
H27A C27 H27B 109.5
H27A C27 H27C 109.5
H27B C27 H27C 109.5

loop_
_geom_bond_atom_site_label_1
_geom_bond_atom_site_label_2
_geom_bond_distance
Au N3 2.077(10)
Au C1 1.975(7)
N3 C36 1.289(13)
N3 C28 1.47(2)
C33 H33A 0.9900
C33 H33B 0.9900
C33 C36 1.534(9)
C33 C37 1.537(10)
C36 C32 1.523(10)
C28 H28A 0.9900
C28 H28B 0.9900
C28 C29 1.559(18)
C29 H29 1.0000
C29 C30 1.549(10)
C29 C34 1.535(10)
C30 H30A 0.9900
C30 H30B 0.9900
C30 C31 1.544(7)
C31 H31 1.0000
C31 C32 1.540(11)
C31 C35 1.532(10)
C32 H32A 0.9900
C32 H32B 0.9900
C34 H34A 0.9900
C34 H34B 0.9900
C34 C37 1.532(10)
C35 H35A 0.9900
C35 H35B 0.9900
C35 C37 1.529(10)
C37 H37 1.0000
AuA N3A 2.067(13)
AuA C1 1.991(8)
N3A C36A 1.281(14)
N3A C32A 1.46(2)
C33A H33C 0.9900
C33A H33D 0.9900
C33A C36A 1.531(10)
C33A C37A 1.534(11)
C36A C28A 1.529(12)
C28A H28C 0.9900
C28A H28D 0.9900
C28A C29A 1.532(12)
C32A H32C 0.9900
C32A H32D 0.9900
C37A H37A 1.0000
C37A C34A 1.531(11)
C37A C35A 1.529(11)
C34A H34C 0.9900
C34A H34D 0.9900
C34A C29A 1.529(11)
C29A H29A 1.0000
C35A H35C 0.9900
C35A H35D 0.9900
Sb F1 1.851(6)
Sb F2 1.845(5)
Sb F3 1.877(5)
Sb F4 1.865(6)
Sb F5 1.879(5)
Sb F6 1.859(6)
N1 C1 1.337(8)
N1 C3 1.478(8)
N1 C16 1.453(9)
N2 C1 1.321(9)
N2 C2 1.495(8)
N2 C4 1.429(9)
C2 H2A 0.9900
C2 H2B 0.9900
C2 C3 1.513(9)
C3 H3A 0.9900
C3 H3B 0.9900
C4 C5 1.417(11)
C4 C9 1.401(11)
C5 C6 1.415(11)
C5 C10 1.512(12)
C6 H6 0.9500
C6 C7 1.371(14)
C7 H7 0.9500
C7 C8 1.365(14)
C8 H8 0.9500
C8 C9 1.389(11)
C9 C13 1.503(11)
C10 H10 1.0000
C10 C11 1.522(11)
C10 C12 1.535(10)
C11 H11A 0.9800
C11 H11B 0.9800
C11 H11C 0.9800
C12 H12A 0.9800
C12 H12B 0.9800
C12 H12C 0.9800
C13 H13 1.0000
C13 C14 1.539(11)
C13 C15 1.531(12)
C14 H14A 0.9800
C14 H14B 0.9800
C14 H14C 0.9800
C15 H15A 0.9800
C15 H15B 0.9800
C15 H15C 0.9800
C16 C17 1.407(10)
C16 C21 1.386(10)
C17 C18 1.382(10)
C17 C22 1.530(10)
C18 H18 0.9500
C18 C19 1.389(11)
C19 H19 0.9500
C19 C20 1.367(11)
C20 H20 0.9500
C20 C21 1.404(10)
C21 C25 1.510(10)
C22 H22 1.0000
C22 C23 1.538(12)
C22 C24 1.499(12)
C23 H23A 0.9800
C23 H23B 0.9800
C23 H23C 0.9800
C24 H24A 0.9800
C24 H24B 0.9800
C24 H24C 0.9800
C25 H25 1.0000
C25 C26 1.553(10)
C25 C27 1.528(10)
C26 H26A 0.9800
C26 H26B 0.9800
C26 H26C 0.9800
C27 H27A 0.9800
C27 H27B 0.9800
C27 H27C 0.9800
